data_2222114
loop_
_publ_author_name
'Sangthong, Supranee'
'Teerawatananond, Thapong'
'Phurut, Chuttree'
'Ngamrojanavanich, Nattaya'
'Muangsin, Nongnuj'

_publ_section_title 11-(3-Chloro-2-hydroxypropoxy)-2,3,9-trimethoxychromeno[3,4-<i>b</i>]chromen-12(6<i>H</i>)-one
_journal_coeditor_code NG2583
_journal_issue 6
_journal_name_full 'Acta Crystallographica Section E'
_journal_page_first o1372
_journal_paper_doi 10.1107/S1600536809018595
_journal_volume 65
_journal_year 2009
_chemical_formula_iupac 'C22 H21 Cl O8'
_chemical_formula_moiety 'C22 H21 Cl O8'
_chemical_formula_sum 'C22 H21 Cl O8'
_chemical_formula_weight 448.84
_chemical_name_systematic
;
11-(3-Chloro-2-hydroxypropoxy)-2,3,9-trimethoxychromeno[3,4-<i>b</i>]chromen-
12(6<i>H</i>)-one
;
_space_group_IT_number 2
_symmetry_cell_setting triclinic
_symmetry_space_group_name_Hall '-P 1'
_symmetry_space_group_name_H-M 'P -1'
_audit_creation_method 'WinGX routine CIF_UPDATE'
_cell_angle_alpha 76.901(3)
_cell_angle_beta 86.991(3)
_cell_angle_gamma 74.455(3)
_cell_formula_units_Z 2
_cell_length_a 7.1534(4)
_cell_length_b 11.7904(6)
_cell_length_c 12.7661(7)
_cell_measurement_temperature 293(2)
_cell_measurement_theta_max 27.43
_cell_measurement_theta_min 1.64
_cell_volume 1010.30(10)
_computing_cell_refinement 'APEX2 (Bruker, 2005)'
_computing_data_collection 'SMART (Bruker, 2005)'
_computing_data_reduction 'SAINT (Bruker, 2005)'
_computing_molecular_graphics 'ORTEP-3 (Farrugia, 1997)'
_computing_publication_material 'publCIF (Westrip, 2009)'
_computing_structure_refinement 'SHELXL97 (Sheldrick, 2008)'
_computing_structure_solution 'SHELXS97 (Sheldrick, 2008)'
_diffrn_ambient_temperature 295
_diffrn_measured_fraction_theta_full 0.979
_diffrn_measured_fraction_theta_max 0.979
_diffrn_measurement_device_type 'Bruker SMART APEXII'
_diffrn_measurement_method \w
_diffrn_radiation_source Mo
_diffrn_radiation_type MoK\a
_diffrn_radiation_wavelength 0.71073
_diffrn_reflns_av_R_equivalents 0.0269
_diffrn_reflns_limit_h_max 9
_diffrn_reflns_limit_h_min -8
_diffrn_reflns_limit_k_max 14
_diffrn_reflns_limit_k_min -15
_diffrn_reflns_limit_l_max 16
_diffrn_reflns_limit_l_min -16
_diffrn_reflns_number 14308
_diffrn_reflns_theta_full 27.43
_diffrn_reflns_theta_max 27.43
_diffrn_reflns_theta_min 1.64
_exptl_absorpt_coefficient_mu 0.238
_exptl_absorpt_correction_type none
_exptl_crystal_colour colourless
_exptl_crystal_density_diffrn 1.475
_exptl_crystal_density_method 'not measured'
_exptl_crystal_description prism
_exptl_crystal_F_000 468
_exptl_crystal_size_max 0.30
_exptl_crystal_size_mid 0.24
_exptl_crystal_size_min 0.20
_refine_diff_density_max 0.822
_refine_diff_density_min -0.913
_refine_ls_extinction_method none
_refine_ls_goodness_of_fit_ref 1.051
_refine_ls_hydrogen_treatment constr
_refine_ls_matrix_type full
_refine_ls_number_parameters 272
_refine_ls_number_reflns 4517
_refine_ls_number_restraints 7
_refine_ls_restrained_S_all 1.199
_refine_ls_R_factor_gt 0.0799
_refine_ls_shift/su_max 0.058
_refine_ls_structure_factor_coef Fsqd
_refine_ls_weighting_details 'calc w = 1/[\s^2^(Fo^2^)+(0.1402P)^2^+1.0019P] where P=(Fo^2^+2Fc^2^)/3'
_refine_ls_weighting_scheme calc
_refine_ls_wR_factor_ref 0.2679
_reflns_number_gt 2879
_reflns_number_total 4517
_reflns_threshold_expression I>2\s(I)
_cod_data_source_file ng2583.cif
_cod_data_source_block I
_cod_original_cell_volume 1010.30(9)
_cod_database_code 2222114
_cod_database_fobs_code 2222114

loop_
_symmetry_equiv_pos_as_xyz
'x, y, z'
'-x, -y, -z'

loop_
_atom_site_type_symbol
_atom_site_label
_atom_site_fract_x
_atom_site_fract_y
_atom_site_fract_z
_atom_site_U_iso_or_equiv
_atom_site_adp_type
_atom_site_calc_flag
_atom_site_refinement_flags
_atom_site_occupancy
_atom_site_disorder_assembly
_atom_site_disorder_group
Cl Cl1 -0.0091(2) 0.94031(14) 0.19387(18) 0.1035(7) Uani d . 1 . .
O O1 -0.8374(4) 1.5195(2) 0.1837(2) 0.0440(6) Uani d . 1 . .
O O2 -0.9242(4) 1.7345(2) -0.0626(2) 0.0530(7) Uani d . 1 . .
O O3 -0.6183(5) 1.2837(2) -0.0085(2) 0.0565(8) Uani d . 1 . .
O O4 -0.5594(5) 1.5045(3) -0.3767(2) 0.0589(8) Uani d . 1 . .
O O5 -0.7253(5) 1.7328(3) -0.4252(2) 0.0598(8) Uani d . 1 . .
O O6 -0.7703(5) 1.2142(3) 0.5002(2) 0.0646(9) Uani d . 1 . .
O O7 -0.5510(5) 1.1103(2) 0.1704(2) 0.0566(8) Uani d . 1 . .
C C21 -0.3641(7) 0.9229(3) 0.1446(4) 0.063 Uani d D 1 . .
H H21 -0.4543 0.9373 0.0849 0.075 Uiso calc PR 0.710(5) A 1
H H21' -0.3023 0.839 0.1856 0.075 Uiso d PR 0.290(5) A 2
O O8 -0.2980(6) 0.7966(4) 0.1808(4) 0.064 Uiso d PD 0.710(5) A 1
H H8 -0.3167 0.7636 0.1337 0.096 Uiso calc PR 0.710(5) A 1
O O8' -0.5162(14) 0.9032(9) 0.0844(8) 0.062 Uiso d PD 0.290(5) A 2
H H8' -0.4975 0.9235 0.0198 0.093 Uiso calc PR 0.290(5) A 2
C C1 -0.8078(6) 1.3721(4) 0.3395(3) 0.0460(9) Uani d . 1 . .
H H1 -0.8647 1.4325 0.376 0.055 Uiso calc R 1 . .
C C2 -0.7492(6) 1.2532(4) 0.3927(3) 0.0475(9) Uani d . 1 . .
C C3 -0.6659(6) 1.1635(4) 0.3367(3) 0.0493(9) Uani d . 1 . .
H H3 -0.6288 1.0833 0.3737 0.059 Uiso calc R 1 . .
C C4 -0.6377(6) 1.1925(3) 0.2272(3) 0.0440(9) Uani d . 1 . .
C C5 -0.6986(5) 1.3151(3) 0.1675(3) 0.0368(8) Uani d . 1 . .
C C6 -0.6830(5) 1.3541(3) 0.0510(3) 0.0384(8) Uani d . 1 . .
C C7 -0.7431(5) 1.4857(3) 0.0087(3) 0.0334(7) Uani d . 1 . .
C C8 -0.7322(5) 1.5470(3) -0.1049(3) 0.0346(7) Uani d . 1 . .
C C9 -0.6415(5) 1.4904(3) -0.1873(3) 0.0383(8) Uani d . 1 . .
H H9 -0.5796 1.4084 -0.1704 0.046 Uiso calc R 1 . .
C C10 -0.6422(6) 1.5539(3) -0.2928(3) 0.0418(8) Uani d . 1 . .
C C11 -0.7324(6) 1.6778(3) -0.3193(3) 0.0427(8) Uani d . 1 . .
C C12 -0.8198(5) 1.7351(3) -0.2397(3) 0.0437(9) Uani d . 1 . .
H H12 -0.8786 1.8176 -0.2565 0.052 Uiso calc R 1 . .
C C13 -0.8204(5) 1.6705(3) -0.1351(3) 0.0392(8) Uani d . 1 . .
C C14 -0.8613(7) 1.6920(3) 0.0448(3) 0.0506(10) Uani d . 1 . .
H H14A -0.963 1.7257 0.091 0.061 Uiso calc R 1 . .
H H14B -0.7485 1.7195 0.0543 0.061 Uiso calc R 1 . .
C C15 -0.8106(5) 1.5572(3) 0.0779(3) 0.0386(8) Uani d . 1 . .
C C16 -0.7789(5) 1.3987(3) 0.2294(3) 0.0389(8) Uani d . 1 . .
C C17 -0.4440(7) 1.3837(4) -0.3532(3) 0.0577(11) Uani d . 1 . .
H H17A -0.3951 1.3606 -0.4189 0.087 Uiso calc R 1 . .
H H17B -0.5212 1.3315 -0.3172 0.087 Uiso calc R 1 . .
H H17C -0.3373 1.3769 -0.3075 0.087 Uiso calc R 1 . .
C C18 -0.8071(8) 1.8595(4) -0.4555(4) 0.0658(13) Uani d . 1 . .
H H18A -0.7916 1.8867 -0.5315 0.099 Uiso calc R 1 . .
H H18B -0.7423 1.8994 -0.4172 0.099 Uiso calc R 1 . .
H H18C -0.9427 1.878 -0.4384 0.099 Uiso calc R 1 . .
C C19 -0.8712(9) 1.3025(5) 0.5581(4) 0.0774(15) Uani d . 1 . .
H H19A -0.8778 1.2646 0.6326 0.116 Uiso calc R 1 . .
H H19B -1.0002 1.3384 0.5293 0.116 Uiso calc R 1 . .
H H19C -0.8034 1.3639 0.5512 0.116 Uiso calc R 1 . .
C C20 -0.4775(7) 0.9901(3) 0.2280(4) 0.0574(11) Uani d D 1 A .
H H20A -0.5823 0.9553 0.2579 0.069 Uiso calc R 1 . .
H H20B -0.3926 0.9867 0.2861 0.069 Uiso calc R 1 . .
C C22 -0.1968(9) 0.9713(4) 0.0981(5) 0.0854(19) Uani d D 1 A .
H H22A -0.2427 1.0579 0.0714 0.102 Uiso calc R 1 . .
H H22B -0.1453 0.9357 0.0377 0.102 Uiso calc R 1 . .

loop_
_atom_site_aniso_label
_atom_site_aniso_U_11
_atom_site_aniso_U_22
_atom_site_aniso_U_33
_atom_site_aniso_U_12
_atom_site_aniso_U_13
_atom_site_aniso_U_23
Cl1 0.0831(11) 0.0732(10) 0.1646(18) -0.0261(8) 0.0238(10) -0.0457(11)
O1 0.0532(15) 0.0392(14) 0.0383(14) -0.0067(11) 0.0102(11) -0.0147(11)
O2 0.0622(18) 0.0374(14) 0.0484(16) 0.0066(12) 0.0055(13) -0.0121(12)
O3 0.087(2) 0.0332(14) 0.0452(16) -0.0064(13) 0.0152(14) -0.0156(12)
O4 0.093(2) 0.0470(16) 0.0332(14) -0.0100(15) 0.0080(13) -0.0128(12)
O5 0.084(2) 0.0487(16) 0.0385(15) -0.0118(15) -0.0030(14) -0.0003(12)
O6 0.078(2) 0.072(2) 0.0392(16) -0.0197(16) 0.0067(14) -0.0040(15)
O7 0.078(2) 0.0320(14) 0.0488(16) -0.0001(13) 0.0084(14) -0.0057(12)
C21 0.085 0.033 0.063 0 -0.011 -0.011
C1 0.050(2) 0.053(2) 0.040(2) -0.0170(17) 0.0080(16) -0.0177(17)
C2 0.048(2) 0.057(2) 0.040(2) -0.0202(18) 0.0058(16) -0.0085(18)
C3 0.048(2) 0.045(2) 0.051(2) -0.0122(17) 0.0055(17) -0.0033(18)
C4 0.046(2) 0.0394(19) 0.044(2) -0.0087(15) 0.0068(15) -0.0075(16)
C5 0.0376(18) 0.0336(17) 0.0400(19) -0.0086(13) 0.0051(14) -0.0117(14)
C6 0.0443(19) 0.0310(17) 0.0410(19) -0.0091(14) 0.0063(15) -0.0124(15)
C7 0.0331(17) 0.0309(16) 0.0372(17) -0.0072(12) 0.0040(13) -0.0121(14)
C8 0.0335(17) 0.0331(17) 0.0386(18) -0.0091(13) 0.0018(13) -0.0107(14)
C9 0.047(2) 0.0303(16) 0.0366(18) -0.0076(14) 0.0031(14) -0.0095(14)
C10 0.049(2) 0.0412(19) 0.0370(19) -0.0118(15) 0.0010(15) -0.0116(15)
C11 0.049(2) 0.0403(19) 0.0364(19) -0.0126(16) -0.0054(15) -0.0024(15)
C12 0.046(2) 0.0349(18) 0.046(2) -0.0046(15) -0.0035(16) -0.0057(16)
C13 0.0401(19) 0.0341(18) 0.0427(19) -0.0053(14) 0.0017(14) -0.0126(15)
C14 0.062(3) 0.0362(19) 0.049(2) -0.0019(17) 0.0034(18) -0.0157(17)
C15 0.0379(18) 0.0354(18) 0.0417(19) -0.0064(14) 0.0038(14) -0.0114(15)
C16 0.0381(18) 0.0401(19) 0.0404(19) -0.0105(14) 0.0043(14) -0.0135(15)
C17 0.079(3) 0.051(2) 0.044(2) -0.013(2) 0.015(2) -0.0207(19)
C18 0.086(3) 0.050(2) 0.052(3) -0.013(2) -0.007(2) 0.006(2)
C19 0.102(4) 0.093(4) 0.038(2) -0.025(3) 0.011(2) -0.018(2)
C20 0.065(3) 0.039(2) 0.061(3) -0.0100(18) 0.003(2) -0.0015(19)
C22 0.117(5) 0.037(2) 0.079(4) 0.004(2) 0.039(3) -0.007(2)

loop_
_atom_type_symbol
_atom_type_description
_atom_type_scat_dispersion_real
_atom_type_scat_dispersion_imag
_atom_type_scat_source
C C 0.0033 0.0016 'International Tables Vol C Tables 4.2.6.8 and 6.1.1.4'
H H 0 0 'International Tables Vol C Tables 4.2.6.8 and 6.1.1.4'
O O 0.0106 0.006 'International Tables Vol C Tables 4.2.6.8 and 6.1.1.4'
Cl Cl 0.1484 0.1585 'International Tables Vol C Tables 4.2.6.8 and 6.1.1.4'

loop_
_geom_angle_atom_site_label_1
_geom_angle_atom_site_label_2
_geom_angle_atom_site_label_3
_geom_angle_site_symmetry_1
_geom_angle_site_symmetry_3
_geom_angle
_geom_angle_publ_flag
C15 O1 C16 . . 119.0(3) ?
C13 O2 C14 . . 115.8(3) ?
C10 O4 C17 . . 118.1(3) ?
C11 O5 C18 . . 117.9(3) ?
C2 O6 C19 . . 117.0(4) ?
C4 O7 C20 . . 117.3(3) ?
O8 C21 O8' . . 88.0(5) ?
O8 C21 C22 . . 109.0(4) ?
O8' C21 C22 . . 126.5(6) ?
O8 C21 C20 . . 115.0(4) ?
O8' C21 C20 . . 103.5(5) ?
C22 C21 C20 . . 112.9(4) ?
O8 C21 H21 . . 106.4 ?
O8' C21 H21 . . 22.8 ?
C22 C21 H21 . . 106.4 ?
C20 C21 H21 . . 106.4 ?
O8 C21 H21' . . 14.8 ?
O8' C21 H21' . . 101.7 ?
C22 C21 H21' . . 104.5 ?
C20 C21 H21' . . 105.8 ?
H21 C21 H21' . . 121 ?
C21 O8 H21' . . 30 ?
C21 O8 H8 . . 109.5 ?
H21' O8 H8 . . 138.7 ?
C21 O8' H8' . . 109.5 ?
C2 C1 C16 . . 117.5(4) ?
C2 C1 H1 . . 121.2 ?
C16 C1 H1 . . 121.2 ?
O6 C2 C1 . . 123.8(4) ?
O6 C2 C3 . . 115.7(4) ?
C1 C2 C3 . . 120.6(4) ?
C4 C3 C2 . . 120.8(4) ?
C4 C3 H3 . . 119.6 ?
C2 C3 H3 . . 119.6 ?
O7 C4 C3 . . 123.1(3) ?
O7 C4 C5 . . 116.0(3) ?
C3 C4 C5 . . 120.9(3) ?
C16 C5 C4 . . 114.6(3) ?
C16 C5 C6 . . 120.4(3) ?
C4 C5 C6 . . 125.0(3) ?
O3 C6 C5 . . 123.4(3) ?
O3 C6 C7 . . 121.5(3) ?
C5 C6 C7 . . 115.1(3) ?
C15 C7 C8 . . 116.3(3) ?
C15 C7 C6 . . 118.4(3) ?
C8 C7 C6 . . 125.2(3) ?
C13 C8 C9 . . 116.4(3) ?
C13 C8 C7 . . 118.4(3) ?
C9 C8 C7 . . 125.2(3) ?
C10 C9 C8 . . 121.7(3) ?
C10 C9 H9 . . 119.1 ?
C8 C9 H9 . . 119.1 ?
O4 C10 C9 . . 124.7(3) ?
O4 C10 C11 . . 115.4(3) ?
C9 C10 C11 . . 119.8(3) ?
O5 C11 C12 . . 124.9(3) ?
O5 C11 C10 . . 115.7(3) ?
C12 C11 C10 . . 119.4(3) ?
C13 C12 C11 . . 120.2(3) ?
C13 C12 H12 . . 119.9 ?
C11 C12 H12 . . 119.9 ?
C12 C13 O2 . . 115.7(3) ?
C12 C13 C8 . . 122.5(3) ?
O2 C13 C8 . . 121.7(3) ?
O2 C14 C15 . . 112.2(3) ?
O2 C14 H14A . . 109.2 ?
C15 C14 H14A . . 109.2 ?
O2 C14 H14B . . 109.2 ?
C15 C14 H14B . . 109.2 ?
H14A C14 H14B . . 107.9 ?
O1 C15 C7 . . 125.7(3) ?
O1 C15 C14 . . 111.6(3) ?
C7 C15 C14 . . 122.7(3) ?
O1 C16 C5 . . 121.0(3) ?
O1 C16 C1 . . 113.4(3) ?
C5 C16 C1 . . 125.6(3) ?
O4 C17 H17A . . 109.5 ?
O4 C17 H17B . . 109.5 ?
H17A C17 H17B . . 109.5 ?
O4 C17 H17C . . 109.5 ?
H17A C17 H17C . . 109.5 ?
H17B C17 H17C . . 109.5 ?
O5 C18 H18A . . 109.5 ?
O5 C18 H18B . . 109.5 ?
H18A C18 H18B . . 109.5 ?
O5 C18 H18C . . 109.5 ?
H18A C18 H18C . . 109.5 ?
H18B C18 H18C . . 109.5 ?
O6 C19 H19A . . 109.5 ?
O6 C19 H19B . . 109.5 ?
H19A C19 H19B . . 109.5 ?
O6 C19 H19C . . 109.5 ?
H19A C19 H19C . . 109.5 ?
H19B C19 H19C . . 109.5 ?
O7 C20 C21 . . 104.9(3) ?
O7 C20 H20A . . 110.8 ?
C21 C20 H20A . . 110.8 ?
O7 C20 H20B . . 110.8 ?
C21 C20 H20B . . 110.8 ?
H20A C20 H20B . . 108.8 ?
C21 C22 Cl1 . . 112.2(4) ?
C21 C22 H22A . . 109.2 ?
Cl1 C22 H22A . . 109.2 ?
C21 C22 H22B . . 109.2 ?
Cl1 C22 H22B . . 109.2 ?
H22A C22 H22B . . 107.9 ?

loop_
_geom_bond_atom_site_label_1
_geom_bond_atom_site_label_2
_geom_bond_site_symmetry_2
_geom_bond_distance
_geom_bond_publ_flag
Cl1 C22 . 1.772(7) ?
O1 C15 . 1.343(4) ?
O1 C16 . 1.369(4) ?
O2 C13 . 1.386(4) ?
O2 C14 . 1.402(5) ?
O3 C6 . 1.233(4) ?
O4 C10 . 1.367(5) ?
O4 C17 . 1.415(5) ?
O5 C11 . 1.366(4) ?
O5 C18 . 1.420(5) ?
O6 C2 . 1.359(5) ?
O6 C19 . 1.428(6) ?
O7 C4 . 1.342(5) ?
O7 C20 . 1.412(5) ?
C21 O8 . 1.410(5) ?
C21 O8' . 1.460(7) ?
C21 C22 . 1.500(8) ?
C21 C20 . 1.538(6) ?
C21 H21 . 0.98 ?
C21 H21' . 1.0012 ?
O8 H21' . 0.5101 ?
O8 H8 . 0.82 ?
O8' H8' . 0.82 ?
C1 C2 . 1.373(6) ?
C1 C16 . 1.386(5) ?
C1 H1 . 0.93 ?
C2 C3 . 1.394(6) ?
C3 C4 . 1.379(6) ?
C3 H3 . 0.93 ?
C4 C5 . 1.435(5) ?
C5 C16 . 1.389(5) ?
C5 C6 . 1.462(5) ?
C6 C7 . 1.473(5) ?
C7 C15 . 1.342(5) ?
C7 C8 . 1.474(5) ?
C8 C13 . 1.394(5) ?
C8 C9 . 1.410(5) ?
C9 C10 . 1.383(5) ?
C9 H9 . 0.93 ?
C10 C11 . 1.400(5) ?
C11 C12 . 1.379(6) ?
C12 C13 . 1.379(5) ?
C12 H12 . 0.93 ?
C14 C15 . 1.496(5) ?
C14 H14A . 0.97 ?
C14 H14B . 0.97 ?
C17 H17A . 0.96 ?
C17 H17B . 0.96 ?
C17 H17C . 0.96 ?
C18 H18A . 0.96 ?
C18 H18B . 0.96 ?
C18 H18C . 0.96 ?
C19 H19A . 0.96 ?
C19 H19B . 0.96 ?
C19 H19C . 0.96 ?
C20 H20A . 0.97 ?
C20 H20B . 0.97 ?
C22 H22A . 0.97 ?
C22 H22B . 0.97 ?

loop_
_geom_hbond_atom_site_label_D
_geom_hbond_atom_site_label_H
_geom_hbond_atom_site_label_A
_geom_hbond_site_symmetry_A
_geom_hbond_distance_DH
_geom_hbond_distance_HA
_geom_hbond_distance_DA
_geom_hbond_angle_DHA
O8' H8' O8' 2_475 0.82 2.2 2.81(2) 132.3
O8' H8' O7 2_475 0.82 2.54 3.297(10) 154.1
O8 H8 O3 2_475 0.82 1.92 2.735(6) 169.4
